data_1554863
loop_
_publ_author_name
'Peng, Xiaofeng'
'Zhang, Xiaofei'
'Li, Shunyao'
'Lu, Yunfu'
'Lan, Lefu'
'Yang, Chunhao'

_publ_section_title
;
 Silver-mediated synthesis of novel 3-CF3/CN/phosphonate-substituted
 pyrazoles as pyrrolomycin analogues from 3-formylchromones and diazo
 compounds
;
_journal_issue 11
_journal_name_full 'Organic Chemistry Frontiers'
_journal_page_first 1775
_journal_paper_doi 10.1039/C9QO00324J
_journal_volume 6
_journal_year 2019
_chemical_formula_moiety 'C11 H7 F3 N2 O2'
_chemical_formula_sum 'C11 H7 F3 N2 O2'
_chemical_formula_weight 256.19
_space_group_crystal_system monoclinic
_space_group_IT_number 14
_space_group_name_Hall '-P 2yn'
_space_group_name_H-M_alt 'P 1 21/n 1'
_atom_sites_solution_hydrogens mixed
_atom_sites_solution_primary dual
_audit_creation_date 2018-01-12
_audit_creation_method
;
Olex2 1.2
(compiled 2017.08.10 svn.r3458 for OlexSys, GUI svn.r5381)
;
_audit_update_record
;
2019-01-26 deposited with the CCDC.	2019-03-29 downloaded from the CCDC.
;
_cell_angle_alpha 90
_cell_angle_beta 93.290(7)
_cell_angle_gamma 90
_cell_formula_units_Z 4
_cell_length_a 5.410(2)
_cell_length_b 17.433(7)
_cell_length_c 11.237(4)
_cell_measurement_reflns_used 1168
_cell_measurement_temperature 100
_cell_measurement_theta_max 23.79
_cell_measurement_theta_min 2.34
_cell_volume 1058.0(7)
_computing_cell_refinement 'SAINT v8.34A (Bruker, 2013)'
_computing_data_reduction 'SAINT v8.34A (Bruker, 2013)'
_computing_molecular_graphics 'Olex2 (Dolomanov et al., 2009)'
_computing_publication_material 'Olex2 (Dolomanov et al., 2009)'
_computing_structure_refinement 'ShelXL (Sheldrick, 2015)'
_computing_structure_solution 'ShelXT (Sheldrick, 2015)'
_diffrn_ambient_temperature 100
_diffrn_measured_fraction_theta_full 0.987
_diffrn_measured_fraction_theta_max 0.981
_diffrn_measurement_device_type 'Bruker APEX-II CCD'
_diffrn_measurement_method '\f and \w scans'
_diffrn_radiation_type MoK\a
_diffrn_radiation_wavelength 0.71073
_diffrn_reflns_av_R_equivalents 0.0818
_diffrn_reflns_av_unetI/netI 0.0809
_diffrn_reflns_Laue_measured_fraction_full 0.987
_diffrn_reflns_Laue_measured_fraction_max 0.981
_diffrn_reflns_limit_h_max 7
_diffrn_reflns_limit_h_min -6
_diffrn_reflns_limit_k_max 22
_diffrn_reflns_limit_k_min -21
_diffrn_reflns_limit_l_max 14
_diffrn_reflns_limit_l_min -14
_diffrn_reflns_number 8616
_diffrn_reflns_point_group_measured_fraction_full 0.987
_diffrn_reflns_point_group_measured_fraction_max 0.981
_diffrn_reflns_theta_full 25.242
_diffrn_reflns_theta_max 27.901
_diffrn_reflns_theta_min 2.159
_diffrn_standards_number 0
_exptl_absorpt_coefficient_mu 0.147
_exptl_absorpt_correction_T_max 0.7456
_exptl_absorpt_correction_T_min 0.6336
_exptl_absorpt_correction_type multi-scan
_exptl_absorpt_process_details
'SADABS-2014/5 (Bruker,2014/5) was used for absorption correction. wR2(int) was 0.0809 before and 0.0629 after correction. The Ratio of minimum to maximum transmission is 0.8498. The \l/2 correction factor is 0.00150.'
_exptl_crystal_colour colourless
_exptl_crystal_colour_primary colourless
_exptl_crystal_density_diffrn 1.608
_exptl_crystal_description block
_exptl_crystal_F_000 520
_exptl_crystal_size_max 0.18
_exptl_crystal_size_mid 0.12
_exptl_crystal_size_min 0.08
_refine_diff_density_max 0.567
_refine_diff_density_min -0.543
_refine_diff_density_rms 0.076
_refine_ls_extinction_method none
_refine_ls_goodness_of_fit_ref 1.019
_refine_ls_hydrogen_treatment mixed
_refine_ls_matrix_type full
_refine_ls_number_parameters 168
_refine_ls_number_reflns 2471
_refine_ls_number_restraints 0
_refine_ls_restrained_S_all 1.019
_refine_ls_R_factor_all 0.1046
_refine_ls_R_factor_gt 0.0595
_refine_ls_shift/su_max 0.000
_refine_ls_shift/su_mean 0.000
_refine_ls_structure_factor_coef Fsqd
_refine_ls_weighting_details 'w=1/[\s^2^(Fo^2^)+(0.0700P)^2^+0.5610P] where P=(Fo^2^+2Fc^2^)/3'
_refine_ls_weighting_scheme calc
_refine_ls_wR_factor_gt 0.1375
_refine_ls_wR_factor_ref 0.1599
_reflns_Friedel_coverage 0.000
_reflns_number_gt 1587
_reflns_number_total 2471
_reflns_threshold_expression 'I > 2\s(I)'
_cod_data_source_file c9qo00324j2.cif
_cod_data_source_block mo_20180036-pxf-1_0m
_cod_original_cell_volume 1057.9(7)
_cod_database_code 1554863
_shelx_shelxl_version_number 2014/7
_shelx_space_group_comment
;
The symmetry employed for this shelxl refinement is uniquely defined
by the following loop, which should always be used as a source of
symmetry information in preference to the above space-group names.
They are only intended as comments.
;
_shelx_estimated_absorpt_t_max 0.988
_shelx_estimated_absorpt_t_min 0.974
_olex2_refinement_description
;
1. Fixed Uiso
 At 1.2 times of:
  All C(H) groups
 At 1.5 times of:
  All O(H) groups
2.a Aromatic/amide H refined with riding coordinates:
 C5(H5), C9(H9), C2(H2), C6(H6), C1(H1B)
2.b Idealised tetrahedral OH refined as rotating group:
 O1(H1)
;
_olex2_submission_special_instructions 'No special instructions were received'

loop_
_space_group_symop_operation_xyz
'x, y, z'
'-x+1/2, y+1/2, -z+1/2'
'-x, -y, -z'
'x-1/2, -y-1/2, z-1/2'

loop_
_atom_site_label
_atom_site_type_symbol
_atom_site_fract_x
_atom_site_fract_y
_atom_site_fract_z
_atom_site_U_iso_or_equiv
_atom_site_adp_type
_atom_site_occupancy
_atom_site_site_symmetry_order
_atom_site_calc_flag
_atom_site_refinement_flags_posn
O2 O 0.4370(4) 0.39932(11) 0.61296(15) 0.0195(5) Uani 1 1 d .
O1 O 0.0298(4) 0.33265(12) 0.66415(16) 0.0214(5) Uani 1 1 d .
H1 H 0.1499 0.3629 0.6750 0.032 Uiso 1 1 calc GR
F2 F 0.7034(4) 0.47028(14) 0.07875(16) 0.0440(6) Uani 1 1 d .
F3 F 1.0259(4) 0.40441(13) 0.11650(17) 0.0499(6) Uani 1 1 d .
F1 F 1.0190(5) 0.52310(13) 0.16195(18) 0.0555(7) Uani 1 1 d .
N1 N 0.7839(4) 0.43947(13) 0.4643(2) 0.0161(5) Uani 1 1 d .
N2 N 0.9150(4) 0.46636(13) 0.37638(19) 0.0165(5) Uani 1 1 d .
C10 C 0.7975(5) 0.43940(15) 0.2774(2) 0.0174(6) Uani 1 1 d .
C8 C 0.5909(5) 0.39544(15) 0.4253(2) 0.0161(6) Uani 1 1 d .
C7 C 0.4254(5) 0.36596(16) 0.5152(2) 0.0160(6) Uani 1 1 d .
C3 C 0.0631(5) 0.28902(15) 0.5667(2) 0.0168(6) Uani 1 1 d .
C5 C 0.2776(5) 0.25226(16) 0.3939(2) 0.0184(6) Uani 1 1 d .
H5 H 0.4091 0.2595 0.3425 0.022 Uiso 1 1 calc R
C9 C 0.5931(5) 0.39447(16) 0.3022(2) 0.0193(6) Uani 1 1 d .
H9 H 0.4812 0.3690 0.2472 0.023 Uiso 1 1 calc R
C2 C -0.1070(5) 0.23055(16) 0.5423(2) 0.0197(6) Uani 1 1 d .
H2 H -0.2410 0.2233 0.5922 0.024 Uiso 1 1 calc R
C4 C 0.2554(5) 0.30224(15) 0.4903(2) 0.0163(6) Uani 1 1 d .
C6 C 0.1140(5) 0.19318(16) 0.3720(2) 0.0211(6) Uani 1 1 d .
H6 H 0.1339 0.1594 0.3070 0.025 Uiso 1 1 calc R
C11 C 0.8886(5) 0.45935(17) 0.1596(2) 0.0214(6) Uani 1 1 d .
C1 C -0.0811(5) 0.18316(16) 0.4457(2) 0.0216(6) Uani 1 1 d .
H1B H -0.1977 0.1432 0.4293 0.026 Uiso 1 1 calc R
H1A H 0.825(7) 0.4503(19) 0.534(3) 0.031(10) Uiso 1 1 d .

loop_
_atom_site_aniso_label
_atom_site_aniso_U_11
_atom_site_aniso_U_22
_atom_site_aniso_U_33
_atom_site_aniso_U_23
_atom_site_aniso_U_13
_atom_site_aniso_U_12
O2 0.0208(11) 0.0193(11) 0.0185(9) -0.0040(7) 0.0029(7) -0.0029(8)
O1 0.0228(11) 0.0226(11) 0.0195(9) -0.0029(8) 0.0068(8) -0.0037(9)
F2 0.0383(12) 0.0710(16) 0.0228(10) 0.0163(9) 0.0029(8) 0.0079(10)
F3 0.0709(16) 0.0472(13) 0.0348(11) 0.0098(9) 0.0303(10) 0.0340(12)
F1 0.0832(18) 0.0533(15) 0.0320(11) -0.0052(9) 0.0206(11) -0.0473(13)
N1 0.0150(12) 0.0179(12) 0.0156(11) 0.0000(9) 0.0032(9) -0.0031(9)
N2 0.0167(12) 0.0147(12) 0.0187(11) -0.0002(8) 0.0051(9) -0.0008(9)
C10 0.0163(14) 0.0162(14) 0.0196(13) -0.0017(10) 0.0022(10) -0.0009(11)
C8 0.0145(14) 0.0150(14) 0.0192(13) -0.0020(10) 0.0036(10) 0.0003(11)
C7 0.0153(14) 0.0157(14) 0.0171(12) 0.0029(10) 0.0033(10) 0.0023(11)
C3 0.0160(14) 0.0173(14) 0.0170(13) 0.0028(10) 0.0006(10) 0.0058(11)
C5 0.0180(15) 0.0175(14) 0.0203(13) 0.0006(10) 0.0049(10) 0.0011(11)
C9 0.0199(15) 0.0195(15) 0.0185(13) -0.0030(10) 0.0014(10) -0.0013(12)
C2 0.0149(14) 0.0201(15) 0.0243(14) 0.0059(11) 0.0046(10) 0.0015(11)
C4 0.0126(13) 0.0174(14) 0.0188(13) 0.0016(10) 0.0005(10) 0.0023(11)
C6 0.0227(15) 0.0164(14) 0.0246(14) -0.0026(11) 0.0047(11) -0.0003(12)
C11 0.0223(15) 0.0206(15) 0.0215(14) 0.0023(11) 0.0036(11) -0.0023(12)
C1 0.0182(15) 0.0186(15) 0.0275(14) 0.0024(11) -0.0031(11) -0.0037(12)

loop_
_atom_type_symbol
_atom_type_description
_atom_type_scat_dispersion_real
_atom_type_scat_dispersion_imag
_atom_type_scat_source
C C 0.0033 0.0016 'International Tables Vol C Tables 4.2.6.8 and 6.1.1.4'
H H 0.0000 0.0000 'International Tables Vol C Tables 4.2.6.8 and 6.1.1.4'
F F 0.0171 0.0103 'International Tables Vol C Tables 4.2.6.8 and 6.1.1.4'
N N 0.0061 0.0033 'International Tables Vol C Tables 4.2.6.8 and 6.1.1.4'
O O 0.0106 0.0060 'International Tables Vol C Tables 4.2.6.8 and 6.1.1.4'

loop_
_geom_angle_atom_site_label_1
_geom_angle_atom_site_label_2
_geom_angle_atom_site_label_3
_geom_angle
C3 O1 H1 109.5
N2 N1 C8 113.2(2)
N2 N1 H1A 120(2)
C8 N1 H1A 127(2)
N1 N2 C10 104.2(2)
N2 C10 C9 112.1(2)
N2 C10 C11 119.7(2)
C9 C10 C11 128.2(2)
N1 C8 C7 117.6(2)
N1 C8 C9 106.3(2)
C9 C8 C7 135.9(3)
O2 C7 C8 116.1(2)
O2 C7 C4 121.8(2)
C4 C7 C8 122.2(2)
O1 C3 C2 117.0(2)
O1 C3 C4 122.6(3)
C2 C3 C4 120.3(2)
C4 C5 H5 119.2
C6 C5 H5 119.2
C6 C5 C4 121.5(3)
C10 C9 H9 127.9
C8 C9 C10 104.2(2)
C8 C9 H9 127.9
C3 C2 H2 120.0
C1 C2 C3 119.9(3)
C1 C2 H2 120.0
C3 C4 C7 119.2(2)
C5 C4 C7 122.8(2)
C5 C4 C3 118.0(3)
C5 C6 H6 120.2
C5 C6 C1 119.5(3)
C1 C6 H6 120.2
F2 C11 C10 111.7(2)
F3 C11 F2 105.7(2)
F3 C11 C10 112.4(2)
F1 C11 F2 106.0(2)
F1 C11 F3 107.9(3)
F1 C11 C10 112.7(2)
C2 C1 C6 120.6(3)
C2 C1 H1B 119.7
C6 C1 H1B 119.7

loop_
_geom_bond_atom_site_label_1
_geom_bond_atom_site_label_2
_geom_bond_distance
O2 C7 1.241(3)
O1 H1 0.8400
O1 C3 1.354(3)
F2 C11 1.327(3)
F3 C11 1.321(3)
F1 C11 1.316(3)
N1 N2 1.334(3)
N1 C8 1.349(3)
N1 H1A 0.82(3)
N2 C10 1.334(3)
C10 C9 1.396(4)
C10 C11 1.480(4)
C8 C7 1.480(4)
C8 C9 1.384(4)
C7 C4 1.459(4)
C3 C2 1.390(4)
C3 C4 1.406(4)
C5 H5 0.9500
C5 C4 1.401(4)
C5 C6 1.371(4)
C9 H9 0.9500
C2 H2 0.9500
C2 C1 1.377(4)
C6 H6 0.9500
C6 C1 1.389(4)
C1 H1B 0.9500
